data_4514741
loop_
_publ_author_name
'Gramigna, Kathryn M.'
'Dickie, Diane A.'
'Foxman, Bruce M.'
'Thomas, Christine M.'

_publ_section_title
;
 Cooperative H2 Activation across a Metal--Metal Multiple Bond and
 Hydrogenation Reactions Catalyzed by a Zr/Co Heterobimetallic Complex
;
_journal_issue 4
_journal_name_full 'ACS Catalysis'
_journal_page_first 3153
_journal_paper_doi 10.1021/acscatal.8b04390
_journal_volume 9
_journal_year 2019
_chemical_formula_moiety 'C56 H92 Co2 I6 N4 P4 Zr2'
_chemical_formula_sum 'C56 H92 Co2 I6 N4 P4 Zr2'
_chemical_formula_weight 2006.91
_chemical_name_common KG-595
_space_group_crystal_system triclinic
_space_group_IT_number 2
_space_group_name_Hall '-P 1'
_space_group_name_H-M_alt 'P -1'
_symmetry_space_group_name_Hall '-P 1'
_symmetry_space_group_name_H-M 'P -1'
_atom_sites_solution_hydrogens geom
_atom_sites_solution_primary dual
_cell_angle_alpha 100.063(2)
_cell_angle_beta 97.493(2)
_cell_angle_gamma 112.211(2)
_cell_formula_units_Z 1
_cell_length_a 11.4073(4)
_cell_length_b 12.4796(4)
_cell_length_c 14.1090(4)
_cell_measurement_reflns_used 9918
_cell_measurement_temperature 120.(2)
_cell_measurement_theta_max 30.3854
_cell_measurement_theta_min 2.2082
_cell_volume 1787.87(11)
_computing_cell_refinement 'SAINT V8.37A (Bruker AXS Inc., 2015)'
_computing_data_reduction 'SAINT V8.37A (Bruker AXS Inc., 2015)'
_computing_structure_refinement 'SHELXL-2014/7 (Sheldrick, 2014)'
_computing_structure_solution 'XT, VERSION 2014/4'
_diffrn_ambient_temperature 120.(2)
_diffrn_detector_area_resol_mean 8.3333
_diffrn_measured_fraction_theta_full 0.999
_diffrn_measured_fraction_theta_max 0.999
_diffrn_measurement_device_type 'Bruker Kappa APEXII CCD'
_diffrn_measurement_method '\f and \w scans'
_diffrn_radiation_monochromator graphite
_diffrn_radiation_type 'Mo K\a'
_diffrn_radiation_wavelength 0.71073
_diffrn_reflns_av_R_equivalents 0.0366
_diffrn_reflns_av_unetI/netI 0.0362
_diffrn_reflns_limit_h_max 16
_diffrn_reflns_limit_h_min -16
_diffrn_reflns_limit_k_max 17
_diffrn_reflns_limit_k_min -17
_diffrn_reflns_limit_l_max 20
_diffrn_reflns_limit_l_min -20
_diffrn_reflns_number 50811
_diffrn_reflns_theta_full 30.52
_diffrn_reflns_theta_max 30.52
_diffrn_reflns_theta_min 1.50
_diffrn_source 'fine-focus tube'
_exptl_absorpt_coefficient_mu 3.454
_exptl_absorpt_correction_T_max 0.74
_exptl_absorpt_correction_T_min 0.60
_exptl_absorpt_correction_type multi-scan
_exptl_absorpt_process_details
;
SADABS V2016/2 - Bruker AXS area detector scaling and absorption correction
;
_exptl_crystal_colour orange
_exptl_crystal_density_diffrn 1.864
_exptl_crystal_density_method 'not measured'
_exptl_crystal_description rod
_exptl_crystal_F_000 968
_exptl_crystal_size_max 0.262
_exptl_crystal_size_mid 0.107
_exptl_crystal_size_min 0.093
_refine_diff_density_max 0.837
_refine_diff_density_min -0.755
_refine_ls_extinction_method none
_refine_ls_goodness_of_fit_ref 1.028
_refine_ls_hydrogen_treatment constr
_refine_ls_matrix_type full
_refine_ls_number_parameters 346
_refine_ls_number_reflns 10933
_refine_ls_number_restraints 0
_refine_ls_restrained_S_all 1.028
_refine_ls_R_factor_all 0.0374
_refine_ls_R_factor_gt 0.0263
_refine_ls_shift/su_max 0.001
_refine_ls_shift/su_mean 0.000
_refine_ls_structure_factor_coef Fsqd
_refine_ls_weighting_details 'w=1/[\s^2^(Fo^2^)+(0.0256P)^2^] where P=(Fo^2^+2Fc^2^)/3'
_refine_ls_weighting_scheme calc
_refine_ls_wR_factor_gt 0.0532
_refine_ls_wR_factor_ref 0.0563
_reflns_number_gt 9060
_reflns_number_total 10933
_reflns_threshold_expression 'I > 2\s(I)'
_cod_data_source_file cs8b04390_si_002.cif
_cod_data_source_block 2
_cod_depositor_comments
;
The following automatic conversions were performed:

'_exptl_absorpt_correction_type' value 'Multi-Scan' changed to
'multi-scan' according to
/home/data/users/saulius/crontab/automatic-downloads/current/ACS/lib/dictionaries/cif_core.dic
dictionary named 'cif_core.dic' version 2.4.2 from 2011-04-26.

Automatic conversion script
Id: cif_fix_values 4973 2017-02-22 13:04:09Z antanas 
;
_cod_original_cell_volume 1787.87(10)
_cod_database_code 4514741

loop_
_space_group_symop_operation_xyz
'x, y, z'
'-x, -y, -z'

loop_
_atom_site_type_symbol
_atom_site_label
_atom_site_fract_x
_atom_site_fract_y
_atom_site_fract_z
_atom_site_U_iso_or_equiv
_atom_site_adp_type
_atom_site_calc_flag
_atom_site_refinement_flags_adp
_atom_site_refinement_flags_posn
_atom_site_occupancy
Zr Zr1 0.44738(2) 0.39448(2) 0.83098(2) 0.00939(5) Uani d . . 1
Co Co1 0.34828(3) 0.18888(3) 0.69498(2) 0.01035(7) Uani d . . 1
I I1 0.34237(2) 0.50286(2) 0.98629(2) 0.01592(4) Uani d . . 1
I I2 0.32555(2) 0.16858(2) 0.87766(2) 0.01649(4) Uani d . . 1
I I3 0.25405(2) -0.01916(2) 0.58304(2) 0.01563(4) Uani d . . 1
P P1 0.23702(5) 0.30401(5) 0.66356(4) 0.01019(12) Uani d . . 1
P P2 0.56465(5) 0.28626(5) 0.69582(4) 0.01057(12) Uani d . . 1
N N1 0.32138(16) 0.44051(16) 0.74000(14) 0.0107(4) Uani d . . 1
N N2 0.60997(17) 0.42247(17) 0.76924(14) 0.0115(4) Uani d . . 1
C C1 0.2151(2) 0.3247(2) 0.53622(17) 0.0138(5) Uani d . . 1
H H1 0.1543 0.3649 0.5316 0.017 Uiso calc U R 1
C C2 0.1501(2) 0.2053(2) 0.45876(18) 0.0174(5) Uani d . . 1
H H2A 0.204 0.1603 0.4635 0.026 Uiso calc U R 1
H H2B 0.1401 0.2201 0.3928 0.026 Uiso calc U R 1
H H2C 0.0646 0.1592 0.4704 0.026 Uiso calc U R 1
C C3 0.3407(2) 0.4071(2) 0.51385(19) 0.0204(5) Uani d . . 1
H H3A 0.3794 0.4824 0.5647 0.031 Uiso calc U R 1
H H3B 0.322 0.4232 0.4493 0.031 Uiso calc U R 1
H H3C 0.4014 0.3687 0.5131 0.031 Uiso calc U R 1
C C4 0.0664(2) 0.2417(2) 0.68066(18) 0.0142(5) Uani d . . 1
H H4 0.013 0.2632 0.6316 0.017 Uiso calc U R 1
C C5 0.0097(2) 0.1051(2) 0.66025(19) 0.0192(5) Uani d . . 1
H H5A 0.0199 0.072 0.5952 0.029 Uiso calc U R 1
H H5B -0.0826 0.0747 0.6618 0.029 Uiso calc U R 1
H H5C 0.0555 0.0815 0.7107 0.029 Uiso calc U R 1
C C6 0.0547(2) 0.2948(2) 0.78357(18) 0.0185(5) Uani d . . 1
H H6A 0.1065 0.2754 0.8334 0.028 Uiso calc U R 1
H H6B -0.0364 0.2613 0.7886 0.028 Uiso calc U R 1
H H6C 0.0864 0.3817 0.7945 0.028 Uiso calc U R 1
C C7 0.3010(2) 0.5457(2) 0.73919(17) 0.0123(4) Uani d . . 1
C C8 0.1882(2) 0.5457(2) 0.68703(17) 0.0143(5) Uani d . . 1
H H8 0.1203 0.4721 0.6504 0.017 Uiso calc U R 1
C C9 0.1732(2) 0.6512(2) 0.68766(18) 0.0164(5) Uani d . . 1
C C10 0.2718(2) 0.7587(2) 0.74408(19) 0.0191(5) Uani d . . 1
H H10 0.2619 0.8312 0.7456 0.023 Uiso calc U R 1
C C11 0.3842(2) 0.7611(2) 0.79799(18) 0.0179(5) Uani d . . 1
C C12 0.3985(2) 0.6555(2) 0.79467(17) 0.0152(5) Uani d . . 1
H H12 0.4758 0.6572 0.8307 0.018 Uiso calc U R 1
C C13 0.4882(3) 0.8779(2) 0.8604(2) 0.0312(7) Uani d . . 1
H H13A 0.5244 0.8654 0.9223 0.047 Uiso calc U R 1
H H13B 0.4506 0.9361 0.8747 0.047 Uiso calc U R 1
H H13C 0.5572 0.908 0.8246 0.047 Uiso calc U R 1
C C14 0.0522(2) 0.6493(2) 0.6286(2) 0.0209(5) Uani d . . 1
H H14A 0.0138 0.5786 0.5732 0.031 Uiso calc U R 1
H H14B 0.0742 0.7213 0.6035 0.031 Uiso calc U R 1
H H14C -0.0101 0.6469 0.6708 0.031 Uiso calc U R 1
C C15 0.6043(2) 0.3139(2) 0.57632(17) 0.0146(5) Uani d . . 1
H H15 0.5843 0.3836 0.568 0.017 Uiso calc U R 1
C C16 0.5219(2) 0.2132(2) 0.48480(18) 0.0192(5) Uani d . . 1
H H16A 0.5396 0.2412 0.4253 0.029 Uiso calc U R 1
H H16B 0.4298 0.1897 0.4855 0.029 Uiso calc U R 1
H H16C 0.5436 0.1444 0.4852 0.029 Uiso calc U R 1
C C17 0.7483(2) 0.3530(2) 0.57473(19) 0.0221(6) Uani d . . 1
H H17A 0.8005 0.4171 0.6334 0.033 Uiso calc U R 1
H H17B 0.7649 0.3818 0.5154 0.033 Uiso calc U R 1
H H17C 0.7716 0.285 0.5743 0.033 Uiso calc U R 1
C C18 0.6713(2) 0.2167(2) 0.74056(17) 0.0146(5) Uani d . . 1
H H18 0.7617 0.2679 0.737 0.017 Uiso calc U R 1
C C19 0.6344(2) 0.0924(2) 0.67507(19) 0.0210(5) Uani d . . 1
H H19A 0.5448 0.0409 0.675 0.031 Uiso calc U R 1
H H19B 0.6927 0.0582 0.7006 0.031 Uiso calc U R 1
H H19C 0.642 0.0985 0.6076 0.031 Uiso calc U R 1
C C20 0.6722(2) 0.2105(2) 0.84766(18) 0.0182(5) Uani d . . 1
H H20A 0.6956 0.2904 0.8889 0.027 Uiso calc U R 1
H H20B 0.7357 0.1799 0.87 0.027 Uiso calc U R 1
H H20C 0.5858 0.157 0.8529 0.027 Uiso calc U R 1
C C21 0.7274(2) 0.5274(2) 0.79082(16) 0.0124(5) Uani d . . 1
C C22 0.7199(2) 0.6326(2) 0.77771(18) 0.0167(5) Uani d . . 1
H H22 0.6405 0.6303 0.745 0.02 Uiso calc U R 1
C C23 0.8282(3) 0.7419(2) 0.8122(2) 0.0229(6) Uani d . . 1
C C24 0.9441(2) 0.7417(2) 0.8566(2) 0.0250(6) Uani d . . 1
H H24 1.0184 0.8153 0.8796 0.03 Uiso calc U R 1
C C25 0.9551(2) 0.6379(2) 0.86869(18) 0.0208(6) Uani d . . 1
C C26 0.8461(2) 0.5308(2) 0.83505(17) 0.0167(5) Uani d . . 1
H H26 0.8524 0.4587 0.8422 0.02 Uiso calc U R 1
C C27 1.0803(2) 0.6406(3) 0.9211(2) 0.0301(7) Uani d . . 1
H H27A 1.1502 0.7197 0.9299 0.045 Uiso calc U R 1
H H27B 1.1013 0.58 0.8818 0.045 Uiso calc U R 1
H H27C 1.0711 0.6239 0.9857 0.045 Uiso calc U R 1
C C28 0.8172(3) 0.8567(2) 0.8037(2) 0.0363(7) Uani d . . 1
H H28A 0.7447 0.8398 0.7494 0.054 Uiso calc U R 1
H H28B 0.8978 0.9116 0.7907 0.054 Uiso calc U R 1
H H28C 0.8018 0.8934 0.8654 0.054 Uiso calc U R 1

loop_
_atom_site_aniso_label
_atom_site_aniso_U_11
_atom_site_aniso_U_22
_atom_site_aniso_U_33
_atom_site_aniso_U_12
_atom_site_aniso_U_13
_atom_site_aniso_U_23
Zr1 0.00768(9) 0.00968(11) 0.01042(10) 0.00407(8) 0.00068(8) 0.00130(8)
Co1 0.00826(13) 0.00876(15) 0.01316(16) 0.00320(12) 0.00123(11) 0.00202(12)
I1 0.01188(7) 0.02420(9) 0.01156(7) 0.01051(6) 0.00005(5) -0.00126(6)
I2 0.01786(8) 0.01567(8) 0.01628(8) 0.00572(6) 0.00405(6) 0.00714(6)
I3 0.01399(7) 0.00984(8) 0.01984(8) 0.00390(6) 0.00094(6) -0.00007(6)
P1 0.0082(2) 0.0094(3) 0.0121(3) 0.0035(2) 0.0005(2) 0.0018(2)
P2 0.0083(2) 0.0105(3) 0.0124(3) 0.0041(2) 0.0018(2) 0.0014(2)
N1 0.0085(8) 0.0102(10) 0.0127(9) 0.0049(7) -0.0015(7) 0.0011(8)
N2 0.0080(8) 0.0105(10) 0.0139(10) 0.0032(7) 0.0004(7) 0.0008(8)
C1 0.0145(11) 0.0135(12) 0.0139(11) 0.0072(9) 0.0006(9) 0.0030(9)
C2 0.0172(11) 0.0172(13) 0.0148(12) 0.0061(10) -0.0017(9) 0.0021(10)
C3 0.0221(12) 0.0192(14) 0.0204(13) 0.0063(11) 0.0067(10) 0.0094(11)
C4 0.0081(10) 0.0155(12) 0.0179(12) 0.0042(9) 0.0007(9) 0.0049(10)
C5 0.0097(10) 0.0178(13) 0.0259(14) 0.0012(10) 0.0030(10) 0.0056(11)
C6 0.0127(11) 0.0222(14) 0.0215(13) 0.0075(10) 0.0059(10) 0.0051(11)
C7 0.0135(10) 0.0121(12) 0.0136(11) 0.0075(9) 0.0038(9) 0.0032(9)
C8 0.0130(10) 0.0143(12) 0.0155(12) 0.0069(9) 0.0011(9) 0.0020(10)
C9 0.0178(11) 0.0189(13) 0.0166(12) 0.0107(10) 0.0049(9) 0.0064(10)
C10 0.0262(13) 0.0135(13) 0.0214(13) 0.0113(11) 0.0063(10) 0.0055(10)
C11 0.0197(12) 0.0115(12) 0.0201(13) 0.0051(10) 0.0017(10) 0.0031(10)
C12 0.0142(11) 0.0145(12) 0.0164(12) 0.0057(9) 0.0013(9) 0.0042(10)
C13 0.0343(15) 0.0140(14) 0.0367(17) 0.0057(12) -0.0044(13) 0.0034(12)
C14 0.0190(12) 0.0205(14) 0.0281(14) 0.0119(11) 0.0040(10) 0.0103(11)
C15 0.0145(11) 0.0160(13) 0.0132(11) 0.0059(10) 0.0044(9) 0.0034(10)
C16 0.0204(12) 0.0203(14) 0.0157(12) 0.0084(11) 0.0044(10) 0.0014(10)
C17 0.0166(12) 0.0236(15) 0.0207(13) 0.0028(11) 0.0085(10) 0.0012(11)
C18 0.0086(10) 0.0158(12) 0.0183(12) 0.0053(9) 0.0013(9) 0.0019(10)
C19 0.0235(13) 0.0194(14) 0.0225(14) 0.0143(11) 0.0026(10) 0.0003(11)
C20 0.0197(12) 0.0185(13) 0.0184(13) 0.0121(10) -0.0001(10) 0.0027(10)
C21 0.0100(10) 0.0133(12) 0.0096(11) 0.0016(9) 0.0032(8) -0.0012(9)
C22 0.0175(11) 0.0149(13) 0.0159(12) 0.0046(10) 0.0047(9) 0.0028(10)
C23 0.0276(13) 0.0127(13) 0.0227(14) 0.0027(11) 0.0101(11) 0.0000(11)
C24 0.0205(13) 0.0175(14) 0.0243(14) -0.0036(11) 0.0068(11) -0.0016(11)
C25 0.0133(11) 0.0240(15) 0.0155(12) -0.0001(10) 0.0041(9) -0.0016(11)
C26 0.0134(11) 0.0187(13) 0.0152(12) 0.0050(10) 0.0041(9) 0.0000(10)
C27 0.0114(11) 0.0380(18) 0.0263(15) 0.0005(11) -0.0026(10) -0.0010(13)
C28 0.0426(18) 0.0177(15) 0.045(2) 0.0064(13) 0.0163(15) 0.0072(14)

loop_
_atom_type_symbol
_atom_type_description
_atom_type_scat_dispersion_real
_atom_type_scat_dispersion_imag
_atom_type_scat_source
C C 0.0033 0.0016 'International Tables Vol C Tables 4.2.6.8 and 6.1.1.4'
H H 0.0000 0.0000 'International Tables Vol C Tables 4.2.6.8 and 6.1.1.4'
Co Co 0.3494 0.9721 'International Tables Vol C Tables 4.2.6.8 and 6.1.1.4'
I I -0.4742 1.8119 'International Tables Vol C Tables 4.2.6.8 and 6.1.1.4'
N N 0.0061 0.0033 'International Tables Vol C Tables 4.2.6.8 and 6.1.1.4'
P P 0.1023 0.0942 'International Tables Vol C Tables 4.2.6.8 and 6.1.1.4'
Zr Zr -2.9673 0.5597 'International Tables Vol C Tables 4.2.6.8 and 6.1.1.4'

loop_
_geom_angle_atom_site_label_1
_geom_angle_atom_site_label_2
_geom_angle_atom_site_label_3
_geom_angle_site_symmetry_3
_geom_angle
N2 Zr1 N1 . 106.46(7)
N2 Zr1 Co1 . 82.87(5)
N1 Zr1 Co1 . 84.54(5)
N2 Zr1 P1 . 103.66(5)
N1 Zr1 P1 . 35.85(5)
Co1 Zr1 P1 . 49.332(14)
N2 Zr1 I2 . 117.45(5)
N1 Zr1 I2 . 114.45(5)
Co1 Zr1 I2 . 57.601(9)
P1 Zr1 I2 . 86.109(14)
N2 Zr1 P2 . 34.77(5)
N1 Zr1 P2 . 104.43(5)
Co1 Zr1 P2 . 48.699(13)
P1 Zr1 P2 . 82.725(17)
I2 Zr1 P2 . 88.867(14)
N2 Zr1 I1 . 143.88(5)
N1 Zr1 I1 . 81.11(5)
Co1 Zr1 I1 . 133.256(10)
P1 Zr1 I1 . 102.213(13)
I2 Zr1 I1 . 88.979(8)
P2 Zr1 I1 . 174.465(14)
N2 Zr1 I1 2_667 79.65(5)
N1 Zr1 I1 2_667 141.45(5)
Co1 Zr1 I1 2_667 133.824(10)
P1 Zr1 I1 2_667 176.081(14)
I2 Zr1 I1 2_667 94.235(8)
P2 Zr1 I1 2_667 101.181(13)
I1 Zr1 I1 2_667 73.899(7)
P2 Co1 P1 . 111.13(2)
P2 Co1 I3 . 110.734(19)
P1 Co1 I3 . 114.864(19)
P2 Co1 Zr1 . 71.041(17)
P1 Co1 Zr1 . 69.797(17)
I3 Co1 Zr1 . 172.902(15)
P2 Co1 I2 . 108.397(19)
P1 Co1 I2 . 103.260(19)
I3 Co1 I2 . 107.968(12)
Zr1 Co1 I2 . 65.198(9)
Zr1 I1 Zr1 2_667 106.101(7)
Co1 I2 Zr1 . 57.201(9)
N1 P1 C1 . 107.18(10)
N1 P1 C4 . 110.12(10)
C1 P1 C4 . 102.22(10)
N1 P1 Co1 . 107.02(6)
C1 P1 Co1 . 116.36(8)
C4 P1 Co1 . 113.72(8)
N1 P1 Zr1 . 47.11(6)
C1 P1 Zr1 . 135.64(7)
C4 P1 Zr1 . 119.70(8)
Co1 P1 Zr1 . 60.871(16)
N2 P2 C18 . 109.63(10)
N2 P2 C15 . 104.76(10)
C18 P2 C15 . 104.96(11)
N2 P2 Co1 . 104.62(7)
C18 P2 Co1 . 116.07(8)
C15 P2 Co1 . 116.18(7)
N2 P2 Zr1 . 45.26(6)
C18 P2 Zr1 . 120.38(8)
C15 P2 Zr1 . 131.09(8)
Co1 P2 Zr1 . 60.260(16)
C7 N1 P1 . 127.73(15)
C7 N1 Zr1 . 135.17(14)
P1 N1 Zr1 . 97.04(9)
C21 N2 P2 . 131.69(15)
C21 N2 Zr1 . 128.23(14)
P2 N2 Zr1 . 99.97(9)
C3 C1 C2 . 111.8(2)
C3 C1 P1 . 112.71(16)
C2 C1 P1 . 112.02(16)
C3 C1 H1 . 106.6
C2 C1 H1 . 106.6
P1 C1 H1 . 106.6
C1 C2 H2A . 109.5
C1 C2 H2B . 109.5
H2A C2 H2B . 109.5
C1 C2 H2C . 109.5
H2A C2 H2C . 109.5
H2B C2 H2C . 109.5
C1 C3 H3A . 109.5
C1 C3 H3B . 109.5
H3A C3 H3B . 109.5
C1 C3 H3C . 109.5
H3A C3 H3C . 109.5
H3B C3 H3C . 109.5
C6 C4 C5 . 110.0(2)
C6 C4 P1 . 112.28(15)
C5 C4 P1 . 111.53(15)
C6 C4 H4 . 107.6
C5 C4 H4 . 107.6
P1 C4 H4 . 107.6
C4 C5 H5A . 109.5
C4 C5 H5B . 109.5
H5A C5 H5B . 109.5
C4 C5 H5C . 109.5
H5A C5 H5C . 109.5
H5B C5 H5C . 109.5
C4 C6 H6A . 109.5
C4 C6 H6B . 109.5
H6A C6 H6B . 109.5
C4 C6 H6C . 109.5
H6A C6 H6C . 109.5
H6B C6 H6C . 109.5
C8 C7 C12 . 118.2(2)
C8 C7 N1 . 123.4(2)
C12 C7 N1 . 118.44(19)
C9 C8 C7 . 121.3(2)
C9 C8 H8 . 119.3
C7 C8 H8 . 119.3
C8 C9 C10 . 119.0(2)
C8 C9 C14 . 120.4(2)
C10 C9 C14 . 120.7(2)
C11 C10 C9 . 121.0(2)
C11 C10 H10 . 119.5
C9 C10 H10 . 119.5
C12 C11 C10 . 119.2(2)
C12 C11 C13 . 120.7(2)
C10 C11 C13 . 120.1(2)
C11 C12 C7 . 121.4(2)
C11 C12 H12 . 119.3
C7 C12 H12 . 119.3
C11 C13 H13A . 109.5
C11 C13 H13B . 109.5
H13A C13 H13B . 109.5
C11 C13 H13C . 109.5
H13A C13 H13C . 109.5
H13B C13 H13C . 109.5
C9 C14 H14A . 109.5
C9 C14 H14B . 109.5
H14A C14 H14B . 109.5
C9 C14 H14C . 109.5
H14A C14 H14C . 109.5
H14B C14 H14C . 109.5
C17 C15 C16 . 109.80(19)
C17 C15 P2 . 114.05(17)
C16 C15 P2 . 115.64(17)
C17 C15 H15 . 105.5
C16 C15 H15 . 105.5
P2 C15 H15 . 105.5
C15 C16 H16A . 109.5
C15 C16 H16B . 109.5
H16A C16 H16B . 109.5
C15 C16 H16C . 109.5
H16A C16 H16C . 109.5
H16B C16 H16C . 109.5
C15 C17 H17A . 109.5
C15 C17 H17B . 109.5
H17A C17 H17B . 109.5
C15 C17 H17C . 109.5
H17A C17 H17C . 109.5
H17B C17 H17C . 109.5
C20 C18 C19 . 110.1(2)
C20 C18 P2 . 112.30(16)
C19 C18 P2 . 111.52(16)
C20 C18 H18 . 107.5
C19 C18 H18 . 107.5
P2 C18 H18 . 107.5
C18 C19 H19A . 109.5
C18 C19 H19B . 109.5
H19A C19 H19B . 109.5
C18 C19 H19C . 109.5
H19A C19 H19C . 109.5
H19B C19 H19C . 109.5
C18 C20 H20A . 109.5
C18 C20 H20B . 109.5
H20A C20 H20B . 109.5
C18 C20 H20C . 109.5
H20A C20 H20C . 109.5
H20B C20 H20C . 109.5
C22 C21 C26 . 119.2(2)
C22 C21 N2 . 118.2(2)
C26 C21 N2 . 122.2(2)
C21 C22 C23 . 120.7(2)
C21 C22 H22 . 119.6
C23 C22 H22 . 119.6
C24 C23 C22 . 118.2(2)
C24 C23 C28 . 121.3(2)
C22 C23 C28 . 120.5(2)
C25 C24 C23 . 122.3(2)
C25 C24 H24 . 118.9
C23 C24 H24 . 118.9
C24 C25 C26 . 118.5(2)
C24 C25 C27 . 121.3(2)
C26 C25 C27 . 120.2(2)
C25 C26 C21 . 121.0(2)
C25 C26 H26 . 119.5
C21 C26 H26 . 119.5
C25 C27 H27A . 109.5
C25 C27 H27B . 109.5
H27A C27 H27B . 109.5
C25 C27 H27C . 109.5
H27A C27 H27C . 109.5
H27B C27 H27C . 109.5
C23 C28 H28A . 109.5
C23 C28 H28B . 109.5
H28A C28 H28B . 109.5
C23 C28 H28C . 109.5
H28A C28 H28C . 109.5
H28B C28 H28C . 109.5

loop_
_geom_bond_atom_site_label_1
_geom_bond_atom_site_label_2
_geom_bond_site_symmetry_2
_geom_bond_distance
Zr1 N2 . 2.0877(18)
Zr1 N1 . 2.1081(17)
Zr1 Co1 . 2.6579(4)
Zr1 P1 . 2.8555(6)
Zr1 I2 . 2.8703(3)
Zr1 P2 . 2.8950(6)
Zr1 I1 . 2.9900(3)
Zr1 I1 2_667 2.9917(3)
Co1 P2 . 2.2996(6)
Co1 P1 . 2.3079(6)
Co1 I3 . 2.5307(3)
Co1 I2 . 2.6697(4)
I1 Zr1 2_667 2.9917(3)
P1 N1 . 1.6849(19)
P1 C1 . 1.858(2)
P1 C4 . 1.869(2)
P2 N2 . 1.676(2)
P2 C18 . 1.849(2)
P2 C15 . 1.858(2)
N1 C7 . 1.419(3)
N2 C21 . 1.425(3)
C1 C3 . 1.526(3)
C1 C2 . 1.533(3)
C1 H1 . 1.0
C2 H2A . 0.98
C2 H2B . 0.98
C2 H2C . 0.98
C3 H3A . 0.98
C3 H3B . 0.98
C3 H3C . 0.98
C4 C6 . 1.532(3)
C4 C5 . 1.533(3)
C4 H4 . 1.0
C5 H5A . 0.98
C5 H5B . 0.98
C5 H5C . 0.98
C6 H6A . 0.98
C6 H6B . 0.98
C6 H6C . 0.98
C7 C8 . 1.397(3)
C7 C12 . 1.405(3)
C8 C9 . 1.389(3)
C8 H8 . 0.95
C9 C10 . 1.396(3)
C9 C14 . 1.506(3)
C10 C11 . 1.390(3)
C10 H10 . 0.95
C11 C12 . 1.382(3)
C11 C13 . 1.509(4)
C12 H12 . 0.95
C13 H13A . 0.98
C13 H13B . 0.98
C13 H13C . 0.98
C14 H14A . 0.98
C14 H14B . 0.98
C14 H14C . 0.98
C15 C17 . 1.531(3)
C15 C16 . 1.534(3)
C15 H15 . 1.0
C16 H16A . 0.98
C16 H16B . 0.98
C16 H16C . 0.98
C17 H17A . 0.98
C17 H17B . 0.98
C17 H17C . 0.98
C18 C20 . 1.526(3)
C18 C19 . 1.530(3)
C18 H18 . 1.0
C19 H19A . 0.98
C19 H19B . 0.98
C19 H19C . 0.98
C20 H20A . 0.98
C20 H20B . 0.98
C20 H20C . 0.98
C21 C22 . 1.389(3)
C21 C26 . 1.398(3)
C22 C23 . 1.400(3)
C22 H22 . 0.95
C23 C24 . 1.389(4)
C23 C28 . 1.509(4)
C24 C25 . 1.384(4)
C24 H24 . 0.95
C25 C26 . 1.388(3)
C25 C27 . 1.506(3)
C26 H26 . 0.95
C27 H27A . 0.98
C27 H27B . 0.98
C27 H27C . 0.98
C28 H28A . 0.98
C28 H28B . 0.98
C28 H28C . 0.98

loop_
_geom_torsion_atom_site_label_1
_geom_torsion_atom_site_label_2
_geom_torsion_atom_site_label_3
_geom_torsion_atom_site_label_4
_geom_torsion
C1 P1 N1 C7 45.4(2)
C4 P1 N1 C7 -65.0(2)
Co1 P1 N1 C7 170.89(17)
Zr1 P1 N1 C7 -177.4(2)
C1 P1 N1 Zr1 -137.24(9)
C4 P1 N1 Zr1 112.33(10)
Co1 P1 N1 Zr1 -11.74(8)
C18 P2 N2 C21 62.5(2)
C15 P2 N2 C21 -49.6(2)
Co1 P2 N2 C21 -172.33(19)
Zr1 P2 N2 C21 176.3(3)
C18 P2 N2 Zr1 -113.73(10)
C15 P2 N2 Zr1 134.09(9)
Co1 P2 N2 Zr1 11.39(8)
N1 P1 C1 C3 47.70(19)
C4 P1 C1 C3 163.50(17)
Co1 P1 C1 C3 -71.98(18)
Zr1 P1 C1 C3 2.3(2)
N1 P1 C1 C2 174.78(15)
C4 P1 C1 C2 -69.42(18)
Co1 P1 C1 C2 55.10(17)
Zr1 P1 C1 C2 129.42(14)
N1 P1 C4 C6 -25.3(2)
C1 P1 C4 C6 -138.95(17)
Co1 P1 C4 C6 94.79(17)
Zr1 P1 C4 C6 26.0(2)
N1 P1 C4 C5 -149.24(16)
C1 P1 C4 C5 97.11(18)
Co1 P1 C4 C5 -29.15(19)
Zr1 P1 C4 C5 -97.96(17)
P1 N1 C7 C8 14.7(3)
Zr1 N1 C7 C8 -161.64(18)
P1 N1 C7 C12 -166.21(17)
Zr1 N1 C7 C12 17.5(3)
C12 C7 C8 C9 1.5(3)
N1 C7 C8 C9 -179.3(2)
C7 C8 C9 C10 -1.9(4)
C7 C8 C9 C14 178.3(2)
C8 C9 C10 C11 0.8(4)
C14 C9 C10 C11 -179.4(2)
C9 C10 C11 C12 0.6(4)
C9 C10 C11 C13 -178.6(2)
C10 C11 C12 C7 -1.0(4)
C13 C11 C12 C7 178.2(2)
C8 C7 C12 C11 -0.1(4)
N1 C7 C12 C11 -179.3(2)
N2 P2 C15 C17 78.06(19)
C18 P2 C15 C17 -37.4(2)
Co1 P2 C15 C17 -167.08(15)
Zr1 P2 C15 C17 120.66(16)
N2 P2 C15 C16 -153.21(17)
C18 P2 C15 C16 91.32(18)
Co1 P2 C15 C16 -38.35(19)
Zr1 P2 C15 C16 -110.61(17)
N2 P2 C18 C20 56.38(19)
C15 P2 C18 C20 168.42(17)
Co1 P2 C18 C20 -61.85(18)
Zr1 P2 C18 C20 7.5(2)
N2 P2 C18 C19 -179.44(16)
C15 P2 C18 C19 -67.40(19)
Co1 P2 C18 C19 62.34(18)
Zr1 P2 C18 C19 131.65(15)
P2 N2 C21 C22 126.1(2)
Zr1 N2 C21 C22 -58.5(3)
P2 N2 C21 C26 -61.5(3)
Zr1 N2 C21 C26 113.9(2)
C26 C21 C22 C23 -2.9(3)
N2 C21 C22 C23 169.8(2)
C21 C22 C23 C24 2.2(4)
C21 C22 C23 C28 -176.0(2)
C22 C23 C24 C25 -0.7(4)
C28 C23 C24 C25 177.4(3)
C23 C24 C25 C26 0.0(4)
C23 C24 C25 C27 -177.3(2)
C24 C25 C26 C21 -0.6(4)
C27 C25 C26 C21 176.7(2)
C22 C21 C26 C25 2.1(3)
N2 C21 C26 C25 -170.3(2)
